data_2238574
loop_
_publ_author_name
'Al-Sudani, Abdul-Razak H.'
'Kariuki, Benson M.'

_publ_section_title
;
 Di-\m-chlorido-dichloridobis{8-[2-(dimethylamino)ethylamino]quinoline}dicadmium
 monohydrate
;
_journal_issue 9
_journal_name_full 'Acta Crystallographica Section E'
_journal_page_first m491
_journal_page_last m492
_journal_paper_doi 10.1107/S160053681302206X
_journal_volume 69
_journal_year 2013
_chemical_formula_iupac '[Cd2 Cl4 (C13 H17 N3)2], H2 O'
_chemical_formula_moiety 'C26 H34 Cd2 Cl4 N6, H2 O'
_chemical_formula_sum 'C26 H36 Cd2 Cl4 N6 O'
_chemical_formula_weight 815.21
_chemical_name_systematic
;
Di-\m-chlorido-dichloridobis{8-[2-(dimethylamino)ethylamino]quinoline}dicadmium
monohydrate
;
_space_group_IT_number 15
_symmetry_cell_setting monoclinic
_symmetry_space_group_name_Hall '-C 2yc'
_symmetry_space_group_name_H-M 'C 1 2/c 1'
_atom_sites_solution_hydrogens geom
_atom_sites_solution_primary direct
_atom_sites_solution_secondary difmap
_audit_creation_method SHELXL-97
_cell_angle_alpha 90.00
_cell_angle_beta 107.3150(10)
_cell_angle_gamma 90.00
_cell_formula_units_Z 4
_cell_length_a 20.7162(3)
_cell_length_b 10.1590(2)
_cell_length_c 15.5574(3)
_cell_measurement_reflns_used 3946
_cell_measurement_temperature 150(2)
_cell_measurement_theta_max 30.05
_cell_measurement_theta_min 3.60
_cell_volume 3125.77(10)
_computing_cell_refinement 'SCALEPACK (Otwinowski & Minor, 1997)'
_computing_data_collection 'COLLECT (Nonius, 2000)'
_computing_data_reduction '<i>DENZO</i> and <i>SCALEPACK</i> (Otwinowski & Minor, 1997)'
_computing_molecular_graphics
;
ORTEP-3 for Windows (Farrugia, 2012) and
Mercury (Macrae <i>et al.</i>, 2006)
;
_computing_publication_material
;
WinGX (Farrugia, 2012) and <i>ACD/Chemsketch</i> (Advanced Chemistry
Development, 2008)
;
_computing_structure_refinement 'SHELXL97 (Sheldrick, 2008)'
_computing_structure_solution 'SIR92 (Altomare <i>et al.</i>, 1994)'
_diffrn_ambient_temperature 150(2)
_diffrn_measured_fraction_theta_full 0.985
_diffrn_measured_fraction_theta_max 0.921
_diffrn_measurement_device_type 'Nonius KappaCCD'
_diffrn_measurement_method 'CCD slices, omega and phi scans'
_diffrn_radiation_type MoK\a
_diffrn_radiation_wavelength 0.71073
_diffrn_reflns_av_R_equivalents 0.0161
_diffrn_reflns_av_sigmaI/netI 0.0271
_diffrn_reflns_limit_h_max 29
_diffrn_reflns_limit_h_min -27
_diffrn_reflns_limit_k_max 12
_diffrn_reflns_limit_k_min -13
_diffrn_reflns_limit_l_max 20
_diffrn_reflns_limit_l_min -20
_diffrn_reflns_number 7231
_diffrn_reflns_theta_full 25.00
_diffrn_reflns_theta_max 30.05
_diffrn_reflns_theta_min 3.60
_diffrn_standards_number 0
_exptl_absorpt_coefficient_mu 1.733
_exptl_absorpt_correction_T_max 0.7231
_exptl_absorpt_correction_T_min 0.7017
_exptl_absorpt_correction_type multi-scan
_exptl_absorpt_process_details
;
(<i>DENZO</i> and <i>SCALEPACK</i>; Otwinowski & Minor, 1997)
;
_exptl_crystal_colour colourless
_exptl_crystal_density_diffrn 1.732
_exptl_crystal_density_method 'not measured'
_exptl_crystal_description block
_exptl_crystal_F_000 1624
_exptl_crystal_size_max 0.22
_exptl_crystal_size_mid 0.22
_exptl_crystal_size_min 0.20
_refine_diff_density_max 0.508
_refine_diff_density_min -0.715
_refine_ls_extinction_method none
_refine_ls_goodness_of_fit_ref 1.056
_refine_ls_hydrogen_treatment mixed
_refine_ls_matrix_type full
_refine_ls_number_parameters 183
_refine_ls_number_reflns 4216
_refine_ls_number_restraints 0
_refine_ls_restrained_S_all 1.056
_refine_ls_R_factor_all 0.0237
_refine_ls_R_factor_gt 0.0214
_refine_ls_shift/su_max 0.008
_refine_ls_shift/su_mean 0.001
_refine_ls_structure_factor_coef Fsqd
_refine_ls_weighting_details 'calc w=1/[\s^2^(Fo^2^)+(0.0199P)^2^+4.8395P] where P=(Fo^2^+2Fc^2^)/3'
_refine_ls_weighting_scheme calc
_refine_ls_wR_factor_gt 0.0520
_refine_ls_wR_factor_ref 0.0533
_reflns_number_gt 3946
_reflns_number_total 4216
_reflns_threshold_expression I>2\s(I)
_cod_data_source_file wm2762.cif
_cod_data_source_block I
_cod_original_sg_symbol_H-M 'C 2/c'
_cod_database_code 2238574
_cod_database_fobs_code 2238574

loop_
_symmetry_equiv_pos_as_xyz
'x, y, z'
'-x, y, -z+1/2'
'x+1/2, y+1/2, z'
'-x+1/2, y+1/2, -z+1/2'
'-x, -y, -z'
'x, -y, z-1/2'
'-x+1/2, -y+1/2, -z'
'x+1/2, -y+1/2, z-1/2'

loop_
_atom_site_type_symbol
_atom_site_label
_atom_site_fract_x
_atom_site_fract_y
_atom_site_fract_z
_atom_site_U_iso_or_equiv
_atom_site_adp_type
_atom_site_calc_flag
_atom_site_refinement_flags
_atom_site_occupancy
_atom_site_symmetry_multiplicity
C C1 0.12451(10) 0.41925(18) 0.06077(13) 0.0253(4) Uani d . 1 1
H H1 0.1339 0.4087 0.0050 0.030 Uiso calc R 1 1
C C2 0.12079(11) 0.54785(19) 0.09262(14) 0.0303(4) Uani d . 1 1
H H2 0.1289 0.6218 0.0599 0.036 Uiso calc R 1 1
C C3 0.10534(10) 0.56478(19) 0.17143(14) 0.0258(4) Uani d . 1 1
H H3 0.1006 0.6509 0.1926 0.031 Uiso calc R 1 1
C C4 0.09641(8) 0.45336(18) 0.22120(12) 0.0199(3) Uani d . 1 1
C C5 0.10348(8) 0.32726(17) 0.18565(11) 0.0167(3) Uani d . 1 1
C C6 0.09650(8) 0.21255(17) 0.23430(11) 0.0174(3) Uani d . 1 1
C C7 0.08071(9) 0.22509(19) 0.31363(12) 0.0215(3) Uani d . 1 1
H H7 0.0759 0.1485 0.3462 0.026 Uiso calc R 1 1
C C8 0.07154(9) 0.3509(2) 0.34740(12) 0.0249(4) Uani d . 1 1
H H8 0.0595 0.3577 0.4016 0.030 Uiso calc R 1 1
C C9 0.07972(9) 0.46252(19) 0.30298(12) 0.0233(4) Uani d . 1 1
H H9 0.0742 0.5464 0.3269 0.028 Uiso calc R 1 1
C C10 0.17837(9) 0.04031(19) 0.24198(12) 0.0226(3) Uani d . 1 1
H H10A 0.1810 -0.0031 0.2999 0.027 Uiso calc R 1 1
H H10B 0.2091 0.1173 0.2550 0.027 Uiso calc R 1 1
C C11 0.20163(9) -0.05516(18) 0.18250(13) 0.0224(3) Uani d . 1 1
H H11A 0.2484 -0.0834 0.2140 0.027 Uiso calc R 1 1
H H11B 0.1724 -0.1342 0.1723 0.027 Uiso calc R 1 1
C C12 0.21395(10) -0.1006(2) 0.03647(15) 0.0289(4) Uani d . 1 1
H H12A 0.2588 -0.1381 0.0652 0.043 Uiso calc R 1 1
H H12B 0.2129 -0.0623 -0.0217 0.043 Uiso calc R 1 1
H H12C 0.1797 -0.1700 0.0271 0.043 Uiso calc R 1 1
C C13 0.24979(9) 0.10901(19) 0.10403(15) 0.0259(4) Uani d . 1 1
H H13A 0.2404 0.1794 0.1417 0.039 Uiso calc R 1 1
H H13B 0.2470 0.1442 0.0444 0.039 Uiso calc R 1 1
H H13C 0.2953 0.0740 0.1322 0.039 Uiso calc R 1 1
N N1 0.11566(7) 0.31225(14) 0.10437(10) 0.0184(3) Uani d . 1 1
N N2 0.10774(7) 0.08637(14) 0.19907(10) 0.0176(3) Uani d . 1 1
H H2A 0.0780 0.0256 0.2111 0.021 Uiso calc R 1 1
N N3 0.19961(7) 0.00256(15) 0.09472(10) 0.0191(3) Uani d . 1 1
Cl Cl1 -0.04043(2) 0.14862(4) -0.01821(3) 0.01998(9) Uani d . 1 1
Cl Cl2 0.11929(2) 0.17411(5) -0.10028(3) 0.02352(9) Uani d . 1 1
Cd Cd1 0.088388(5) 0.096714(11) 0.037735(7) 0.01464(5) Uani d . 1 1
O O1 0.0000 -0.0595(2) 0.2500 0.0243(4) Uani d S 1 2
H H1O -0.0257(15) -0.110(3) 0.209(2) 0.050(8) Uiso d . 1 1

loop_
_atom_site_aniso_label
_atom_site_aniso_U_11
_atom_site_aniso_U_22
_atom_site_aniso_U_33
_atom_site_aniso_U_12
_atom_site_aniso_U_13
_atom_site_aniso_U_23
C1 0.0340(10) 0.0211(9) 0.0220(9) -0.0026(7) 0.0102(7) 0.0035(7)
C2 0.0416(11) 0.0174(9) 0.0299(10) -0.0025(8) 0.0078(8) 0.0049(8)
C3 0.0274(9) 0.0161(8) 0.0301(10) 0.0012(7) 0.0025(7) -0.0012(7)
C4 0.0157(7) 0.0201(8) 0.0213(8) -0.0023(6) 0.0016(6) -0.0034(7)
C5 0.0123(7) 0.0187(8) 0.0176(8) -0.0018(6) 0.0022(6) -0.0005(6)
C6 0.0132(7) 0.0188(8) 0.0194(8) -0.0042(6) 0.0036(6) -0.0024(6)
C7 0.0205(8) 0.0258(9) 0.0180(8) -0.0053(7) 0.0053(6) -0.0014(7)
C8 0.0222(9) 0.0329(10) 0.0197(8) -0.0049(7) 0.0065(7) -0.0080(7)
C9 0.0206(8) 0.0241(9) 0.0237(8) -0.0019(7) 0.0043(6) -0.0090(7)
C10 0.0212(8) 0.0249(9) 0.0200(8) 0.0021(7) 0.0036(6) 0.0059(7)
C11 0.0198(8) 0.0190(8) 0.0277(9) 0.0033(6) 0.0061(7) 0.0064(7)
C12 0.0234(9) 0.0287(10) 0.0373(11) 0.0049(7) 0.0133(8) -0.0030(8)
C13 0.0146(8) 0.0265(9) 0.0354(11) -0.0024(7) 0.0055(7) 0.0075(8)
N1 0.0198(7) 0.0167(7) 0.0185(7) -0.0018(5) 0.0056(5) 0.0009(5)
N2 0.0170(7) 0.0161(7) 0.0204(7) -0.0025(5) 0.0066(5) 0.0002(5)
N3 0.0159(6) 0.0185(7) 0.0239(7) -0.0006(5) 0.0072(5) 0.0019(6)
Cl1 0.01501(17) 0.01287(18) 0.0307(2) 0.00086(13) 0.00476(15) -0.00112(15)
Cl2 0.0249(2) 0.0277(2) 0.01924(19) -0.00542(16) 0.00846(16) 0.00022(16)
Cd1 0.01324(7) 0.01439(7) 0.01632(7) -0.00110(4) 0.00444(5) -0.00040(4)
O1 0.0240(9) 0.0220(9) 0.0242(9) 0.000 0.0028(7) 0.000

loop_
_atom_type_symbol
_atom_type_description
_atom_type_scat_dispersion_real
_atom_type_scat_dispersion_imag
_atom_type_scat_source
C C 0.0033 0.0016 'International Tables Vol C Tables 4.2.6.8 and 6.1.1.4'
H H 0.0000 0.0000 'International Tables Vol C Tables 4.2.6.8 and 6.1.1.4'
N N 0.0061 0.0033 'International Tables Vol C Tables 4.2.6.8 and 6.1.1.4'
Cl Cl 0.1484 0.1585 'International Tables Vol C Tables 4.2.6.8 and 6.1.1.4'
Cd Cd -0.8075 1.2024 'International Tables Vol C Tables 4.2.6.8 and 6.1.1.4'
O O 0.0106 0.0060 'International Tables Vol C Tables 4.2.6.8 and 6.1.1.4'

loop_
_geom_angle_atom_site_label_1
_geom_angle_atom_site_label_2
_geom_angle_atom_site_label_3
_geom_angle_site_symmetry_3
_geom_angle
N1 C1 C2 . 123.49(18)
N1 C1 H1 . 118.3
C2 C1 H1 . 118.3
C3 C2 C1 . 118.98(18)
C3 C2 H2 . 120.5
C1 C2 H2 . 120.5
C2 C3 C4 . 119.60(17)
C2 C3 H3 . 120.2
C4 C3 H3 . 120.2
C3 C4 C9 . 123.05(17)
C3 C4 C5 . 117.60(16)
C9 C4 C5 . 119.33(17)
N1 C5 C4 . 121.92(15)
N1 C5 C6 . 118.47(15)
C4 C5 C6 . 119.60(16)
C7 C6 C5 . 119.48(16)
C7 C6 N2 . 122.22(16)
C5 C6 N2 . 118.29(15)
C6 C7 C8 . 120.74(17)
C6 C7 H7 . 119.6
C8 C7 H7 . 119.6
C9 C8 C7 . 120.77(17)
C9 C8 H8 . 119.6
C7 C8 H8 . 119.6
C8 C9 C4 . 120.02(17)
C8 C9 H9 . 120.0
C4 C9 H9 . 120.0
N2 C10 C11 . 112.06(14)
N2 C10 H10A . 109.2
C11 C10 H10A . 109.2
N2 C10 H10B . 109.2
C11 C10 H10B . 109.2
H10A C10 H10B . 107.9
N3 C11 C10 . 112.61(14)
N3 C11 H11A . 109.1
C10 C11 H11A . 109.1
N3 C11 H11B . 109.1
C10 C11 H11B . 109.1
H11A C11 H11B . 107.8
N3 C12 H12A . 109.5
N3 C12 H12B . 109.5
H12A C12 H12B . 109.5
N3 C12 H12C . 109.5
H12A C12 H12C . 109.5
H12B C12 H12C . 109.5
N3 C13 H13A . 109.5
N3 C13 H13B . 109.5
H13A C13 H13B . 109.5
N3 C13 H13C . 109.5
H13A C13 H13C . 109.5
H13B C13 H13C . 109.5
C1 N1 C5 . 118.28(15)
C1 N1 Cd1 . 125.10(12)
C5 N1 Cd1 . 114.41(11)
C6 N2 C10 . 110.93(14)
C6 N2 Cd1 . 111.09(10)
C10 N2 Cd1 . 108.36(10)
C6 N2 H2A . 108.8
C10 N2 H2A . 108.8
Cd1 N2 H2A . 108.8
C12 N3 C11 . 109.36(15)
C12 N3 C13 . 108.44(15)
C11 N3 C13 . 112.03(14)
C12 N3 Cd1 . 113.73(11)
C11 N3 Cd1 . 105.02(10)
C13 N3 Cd1 . 108.29(11)
Cd1 Cl1 Cd1 5 99.142(13)
N3 Cd1 N1 . 97.25(5)
N3 Cd1 N2 . 75.88(5)
N1 Cd1 N2 . 69.48(5)
N3 Cd1 Cl2 . 88.85(4)
N1 Cd1 Cl2 . 89.81(4)
N2 Cd1 Cl2 . 152.01(4)
N3 Cd1 Cl1 . 167.81(4)
N1 Cd1 Cl1 . 92.60(4)
N2 Cd1 Cl1 . 101.08(4)
Cl2 Cd1 Cl1 . 98.388(14)
N3 Cd1 Cl1 5 87.36(4)
N1 Cd1 Cl1 5 158.02(4)
N2 Cd1 Cl1 5 91.07(3)
Cl2 Cd1 Cl1 5 111.836(14)
Cl1 Cd1 Cl1 5 80.858(13)

loop_
_geom_bond_atom_site_label_1
_geom_bond_atom_site_label_2
_geom_bond_site_symmetry_2
_geom_bond_distance
C1 N1 . 1.323(2)
C1 C2 . 1.408(3)
C1 H1 . 0.9500
C2 C3 . 1.367(3)
C2 H2 . 0.9500
C3 C4 . 1.414(3)
C3 H3 . 0.9500
C4 C9 . 1.417(3)
C4 C5 . 1.420(2)
C5 N1 . 1.369(2)
C5 C6 . 1.420(2)
C6 C7 . 1.374(2)
C6 N2 . 1.440(2)
C7 C8 . 1.416(3)
C7 H7 . 0.9500
C8 C9 . 1.365(3)
C8 H8 . 0.9500
C9 H9 . 0.9500
C10 N2 . 1.491(2)
C10 C11 . 1.515(3)
C10 H10A . 0.9900
C10 H10B . 0.9900
C11 N3 . 1.475(2)
C11 H11A . 0.9900
C11 H11B . 0.9900
C12 N3 . 1.472(2)
C12 H12A . 0.9800
C12 H12B . 0.9800
C12 H12C . 0.9800
C13 N3 . 1.477(2)
C13 H13A . 0.9800
C13 H13B . 0.9800
C13 H13C . 0.9800
N1 Cd1 . 2.4166(15)
N2 Cd1 . 2.4234(15)
N2 H2A . 0.9300
N3 Cd1 . 2.4070(14)
Cl1 Cd1 . 2.6028(4)
Cl1 Cd1 5 2.6667(4)
Cl2 Cd1 . 2.5410(4)
Cd1 Cl1 5 2.6667(4)
O1 H1O . 0.87(3)

loop_
_geom_hbond_atom_site_label_D
_geom_hbond_atom_site_label_H
_geom_hbond_atom_site_label_A
_geom_hbond_site_symmetry_A
_geom_hbond_distance_DH
_geom_hbond_distance_HA
_geom_hbond_distance_DA
_geom_hbond_angle_DHA
N2 H2A O1 . 0.93 2.08 2.9765(17) 162.9
O1 H1O Cl2 5 0.87(3) 2.26(3) 3.0758(9) 158(3)
